data_7222058
loop_
_publ_author_name
'Huang, Ke-Bin'
'Chen, Zhen-Feng'
'Liu, Yan-Cheng'
'Xie, Xiao-Li'
'Liang, Hong'

_publ_section_title
;
 Dihydroisoquinoline Copper(II) Complexes: Crystal Structures,
 Cytotoxicity, and Their Action Mechanism
;
_journal_name_full 'RSC Adv.'
_journal_paper_doi 10.1039/C5RA15789G
_journal_year 2015
_chemical_formula_moiety 'C16 H12 Cl Cu N2 O8'
_chemical_formula_sum 'C16 H12 Cl Cu N2 O8'
_chemical_formula_weight 459.27
_chemical_name_systematic
;
 ? 
;
_space_group_crystal_system monoclinic
_space_group_IT_number 14
_space_group_name_Hall '-P 2ybc'
_space_group_name_H-M_alt 'P 1 21/c 1'
_symmetry_space_group_name_Hall '-P 2ybc'
_symmetry_space_group_name_H-M 'P 1 21/c 1'
_atom_sites_solution_hydrogens geom
_atom_sites_solution_primary direct
_atom_sites_solution_secondary difmap
_audit_creation_date 2013-01-20
_audit_creation_method
;
  Olex2 1.1
  (compiled 2011.02.15 svn.r1672, GUI svn.r3494)
;
_audit_update_record
;
2015-09-06 deposited with the CCDC.
2015-09-08 downloaded from the CCDC.
;
_cell_angle_alpha 90.00
_cell_angle_beta 102.085(5)
_cell_angle_gamma 90.00
_cell_formula_units_Z 4
_cell_length_a 7.8720(4)
_cell_length_b 17.1458(5)
_cell_length_c 12.8986(5)
_cell_measurement_reflns_used 4955
_cell_measurement_temperature 293(2)
_cell_measurement_theta_max 28.5350
_cell_measurement_theta_min 2.8671
_cell_volume 1702.36(12)
_computing_cell_refinement
;
CrysAlisPro, Agilent Technologies,
Version 1.171.35.21 (release 20-01-2012 CrysAlis171 .NET)
(compiled Jan 23 2012,18:06:46)
;
_computing_data_collection
;
CrysAlisPro, Agilent Technologies,
Version 1.171.35.21 (release 20-01-2012 CrysAlis171 .NET)
(compiled Jan 23 2012,18:06:46)
;
_computing_data_reduction
;
CrysAlisPro, Agilent Technologies,
Version 1.171.35.21 (release 20-01-2012 CrysAlis171 .NET)
(compiled Jan 23 2012,18:06:46)
;
_computing_molecular_graphics
;
O. V. Dolomanov, L. J. Bourhis, R. J. Gildea, J. A. K. Howard and H. Puschmann,
OLEX2: a complete structure solution, refinement and analysis program.
J. Appl. Cryst. (2009). 42, 339-341.
;
_computing_publication_material
;
O. V. Dolomanov, L. J. Bourhis, R. J. Gildea, J. A. K. Howard and H. Puschmann,
OLEX2: a complete structure solution, refinement and analysis program.
J. Appl. Cryst. (2009). 42, 339-341.
;
_computing_structure_refinement 'SHELXL-97 (Sheldrick, 1997)'
_computing_structure_solution 'A short history of SHELX (Sheldrick, 2007)/Bruker'
_diffrn_ambient_temperature 293(2)
_diffrn_detector_area_resol_mean 15.9784
_diffrn_measured_fraction_theta_full 0.999
_diffrn_measured_fraction_theta_max 0.999
_diffrn_measurement_details
;
  1 omega  -15.00   24.00   1.5000    3.0000
omega____ theta____ kappa____ phi______ frames
    -      -20.2889  -99.0000  120.0000 26

  2 omega -100.00  -61.00   1.5000    3.0000
omega____ theta____ kappa____ phi______ frames
    -      -20.2889 -178.0000  120.0000 26

  3 omega  -21.00   54.00   1.5000    3.0000
omega____ theta____ kappa____ phi______ frames
    -       21.3827  -77.0000  -30.0000 50

  4 omega    4.00   55.00   1.5000    3.0000
omega____ theta____ kappa____ phi______ frames
    -       21.3827   57.0000  -60.0000 34

  5 omega   65.00  104.00   1.5000    3.0000
omega____ theta____ kappa____ phi______ frames
    -       21.3827 -178.0000 -180.0000 26

  6 omega  -20.00   73.00   1.5000    3.0000
omega____ theta____ kappa____ phi______ frames
    -       21.3827   11.0000 -145.0000 62

  7 omega   -8.00   85.00   1.5000    3.0000
omega____ theta____ kappa____ phi______ frames
    -       21.3827    0.0000  -60.0000 62

  8 omega  -44.00   11.50   1.5000    3.0000
omega____ theta____ kappa____ phi______ frames
    -      -20.2889   57.0000  150.0000 37

  9 omega  -10.00   95.00   1.5000    3.0000
omega____ theta____ kappa____ phi______ frames
    -       21.3827   38.0000   60.0000 70
;
_diffrn_measurement_device_type 'SuperNova, Single source at offset), Eos'
_diffrn_measurement_method '\w scans'
_diffrn_orient_matrix_UB_11 -0.0104944000
_diffrn_orient_matrix_UB_12 0.0036682000
_diffrn_orient_matrix_UB_13 -0.0557634000
_diffrn_orient_matrix_UB_21 -0.0908659000
_diffrn_orient_matrix_UB_22 0.0046738000
_diffrn_orient_matrix_UB_23 -0.0048263000
_diffrn_orient_matrix_UB_31 0.0112817000
_diffrn_orient_matrix_UB_32 0.0409263000
_diffrn_orient_matrix_UB_33 0.0055718000
_diffrn_radiation_monochromator mirror
_diffrn_radiation_type 'Mo K\a'
_diffrn_radiation_wavelength 0.7107
_diffrn_reflns_av_R_equivalents 0.0483
_diffrn_reflns_av_unetI/netI 0.0415
_diffrn_reflns_limit_h_max 9
_diffrn_reflns_limit_h_min -9
_diffrn_reflns_limit_k_max 21
_diffrn_reflns_limit_k_min -21
_diffrn_reflns_limit_l_max 16
_diffrn_reflns_limit_l_min -16
_diffrn_reflns_number 17371
_diffrn_reflns_theta_full 26.37
_diffrn_reflns_theta_max 26.37
_diffrn_reflns_theta_min 2.87
_diffrn_source 'SuperNova (Mo) X-ray Source'
_exptl_absorpt_coefficient_mu 1.492
_exptl_absorpt_correction_T_max 1.00000
_exptl_absorpt_correction_T_min 0.72999
_exptl_absorpt_correction_type multi-scan
_exptl_absorpt_process_details
;
CrysAlisPro, Agilent Technologies,
Version 1.171.35.21 (release 20-01-2012 CrysAlis171 .NET)
(compiled Jan 23 2012,18:06:46)
Empirical absorption correction using spherical harmonics,
 implemented in SCALE3 ABSPACK scaling algorithm.
;
_exptl_crystal_colour red
_exptl_crystal_density_diffrn 1.792
_exptl_crystal_density_method 'not measured'
_exptl_crystal_description block
_exptl_crystal_F_000 928
_exptl_crystal_size_max 0.35
_exptl_crystal_size_mid 0.25
_exptl_crystal_size_min 0.11
_refine_diff_density_max 0.377
_refine_diff_density_min -0.398
_refine_diff_density_rms 0.068
_refine_ls_extinction_method none
_refine_ls_goodness_of_fit_ref 1.068
_refine_ls_hydrogen_treatment mixed
_refine_ls_matrix_type full
_refine_ls_number_parameters 253
_refine_ls_number_reflns 3478
_refine_ls_number_restraints 0
_refine_ls_restrained_S_all 1.068
_refine_ls_R_factor_all 0.0599
_refine_ls_R_factor_gt 0.0403
_refine_ls_shift/su_max 0.001
_refine_ls_shift/su_mean 0.000
_refine_ls_structure_factor_coef Fsqd
_refine_ls_weighting_details 'calc w=1/[\s^2^(Fo^2^)+(0.0347P)^2^+1.0488P] where P=(Fo^2^+2Fc^2^)/3'
_refine_ls_weighting_scheme calc
_refine_ls_wR_factor_gt 0.0849
_refine_ls_wR_factor_ref 0.0950
_reflns_number_gt 2681
_reflns_number_total 3478
_reflns_threshold_expression >2sigma(I)
_cod_data_source_file c5ra15789g2.cif
_cod_data_source_block czf-hkb-mjm-cuclo4-2
_cod_original_cell_volume 1702.35(12)
_cod_database_code 7222058
_reflns_odcompleteness_completeness 99.81
_reflns_odcompleteness_iscentric 1
_reflns_odcompleteness_theta 26.32

loop_
_space_group_symop_id
_space_group_symop_operation_xyz
1 'x, y, z'
2 '-x, y+1/2, -z+1/2'
3 '-x, -y, -z'
4 'x, -y-1/2, z-1/2'

loop_
_atom_site_label
_atom_site_type_symbol
_atom_site_fract_x
_atom_site_fract_y
_atom_site_fract_z
_atom_site_U_iso_or_equiv
_atom_site_adp_type
_atom_site_occupancy
_atom_site_symmetry_multiplicity
_atom_site_calc_flag
_atom_site_refinement_flags
Cu1 Cu 0.03590(5) 0.606755(19) 0.64395(3) 0.03412(13) Uani 1 1 d .
Cl1 Cl 0.33300(13) 0.52359(5) 0.82541(7) 0.0505(2) Uani 1 1 d .
O1 O -0.3770(4) 0.90926(14) 0.9492(2) 0.0618(7) Uani 1 1 d .
O2 O -0.4318(4) 0.82336(15) 1.0771(2) 0.0637(8) Uani 1 1 d .
O3 O 0.1056(3) 0.58943(10) 0.50734(15) 0.0328(5) Uani 1 1 d .
O4 O -0.0831(3) 0.50416(11) 0.61454(16) 0.0367(5) Uani 1 1 d .
O5 O 0.2997(4) 0.55908(16) 0.7217(2) 0.0635(8) Uani 1 1 d .
O6 O 0.3316(6) 0.5803(2) 0.9016(3) 0.1277(17) Uani 1 1 d .
O7 O 0.1958(5) 0.4700(2) 0.8284(3) 0.1062(13) Uani 1 1 d .
O8 O 0.4923(4) 0.4842(2) 0.8422(3) 0.0935(11) Uani 1 1 d .
N1 N 0.1021(4) 0.71769(13) 0.65447(19) 0.0339(6) Uani 1 1 d .
N2 N -0.0685(4) 0.63374(14) 0.7635(2) 0.0386(6) Uani 1 1 d .
C1 C 0.2076(5) 0.75403(17) 0.6022(3) 0.0420(8) Uani 1 1 d .
H1 H 0.2361 0.7295 0.5438 0.050 Uiso 1 1 calc R
C2 C 0.2763(5) 0.82661(18) 0.6312(3) 0.0477(9) Uani 1 1 d .
H2 H 0.3466 0.8515 0.5918 0.057 Uiso 1 1 calc R
C3 C 0.2385(5) 0.86143(18) 0.7196(3) 0.0461(9) Uani 1 1 d .
H3 H 0.2888 0.9090 0.7435 0.055 Uiso 1 1 calc R
C4 C 0.1248(5) 0.82513(17) 0.7729(3) 0.0436(8) Uani 1 1 d .
H4 H 0.0955 0.8488 0.8316 0.052 Uiso 1 1 calc R
C5 C 0.0556(4) 0.75401(16) 0.7385(2) 0.0335(7) Uani 1 1 d .
C6 C -0.0613(4) 0.70587(16) 0.7896(2) 0.0347(7) Uani 1 1 d .
C7 C -0.1585(4) 0.73715(17) 0.8656(2) 0.0368(7) Uani 1 1 d .
C8 C -0.2176(5) 0.81553(18) 0.8614(3) 0.0418(8) Uani 1 1 d .
H8 H -0.1963 0.8504 0.8104 0.050 Uiso 1 1 calc R
C9 C -0.3070(5) 0.83657(18) 0.9361(3) 0.0431(8) Uani 1 1 d .
C10 C -0.4605(6) 0.9008(2) 1.0364(3) 0.0620(11) Uani 1 1 d .
H10A H -0.5841 0.9103 1.0134 0.074 Uiso 1 1 calc R
H10B H -0.4137 0.9383 1.0913 0.074 Uiso 1 1 calc R
C11 C -0.3414(5) 0.7858(2) 1.0118(3) 0.0466(9) Uani 1 1 d .
C12 C -0.2910(5) 0.7094(2) 1.0159(3) 0.0467(9) Uani 1 1 d .
H12 H -0.3164 0.6755 1.0668 0.056 Uiso 1 1 calc R
C13 C -0.1995(5) 0.68470(18) 0.9402(2) 0.0402(8) Uani 1 1 d .
C14 C -0.1457(5) 0.60113(18) 0.9326(3) 0.0493(9) Uani 1 1 d .
H14A H -0.2170 0.5674 0.9663 0.059 Uiso 1 1 calc R
H14B H -0.0254 0.5945 0.9684 0.059 Uiso 1 1 calc R
C15 C -0.1677(5) 0.57994(18) 0.8170(3) 0.0492(9) Uani 1 1 d .
H15A H -0.1276 0.5270 0.8108 0.059 Uiso 1 1 calc R
H15B H -0.2898 0.5823 0.7830 0.059 Uiso 1 1 calc R
C16 C 0.0548(4) 0.52440(15) 0.4693(2) 0.0294(6) Uani 1 1 d .

loop_
_atom_site_aniso_label
_atom_site_aniso_U_11
_atom_site_aniso_U_22
_atom_site_aniso_U_33
_atom_site_aniso_U_23
_atom_site_aniso_U_13
_atom_site_aniso_U_12
Cu1 0.0490(3) 0.0234(2) 0.0338(2) -0.00561(14) 0.01762(19) -0.00543(16)
Cl1 0.0543(6) 0.0560(5) 0.0424(5) 0.0073(4) 0.0130(4) 0.0109(4)
O1 0.074(2) 0.0502(15) 0.0705(18) -0.0089(13) 0.0365(16) 0.0131(13)
O2 0.072(2) 0.0608(16) 0.0718(18) -0.0121(14) 0.0459(16) 0.0014(14)
O3 0.0461(14) 0.0223(10) 0.0331(11) -0.0049(8) 0.0152(10) -0.0065(9)
O4 0.0521(15) 0.0282(10) 0.0342(11) -0.0062(9) 0.0193(11) -0.0093(10)
O5 0.0650(19) 0.0771(18) 0.0530(16) 0.0242(13) 0.0228(14) 0.0181(15)
O6 0.184(5) 0.121(3) 0.069(2) -0.034(2) 0.005(3) 0.047(3)
O7 0.087(3) 0.131(3) 0.103(3) 0.049(2) 0.025(2) -0.024(2)
O8 0.074(2) 0.107(3) 0.104(3) 0.044(2) 0.029(2) 0.0483(19)
N1 0.0435(16) 0.0264(12) 0.0347(13) -0.0024(10) 0.0146(13) -0.0025(11)
N2 0.0516(18) 0.0298(13) 0.0399(14) -0.0060(11) 0.0225(14) -0.0096(12)
C1 0.053(2) 0.0322(16) 0.0472(19) -0.0015(14) 0.0263(18) -0.0006(15)
C2 0.054(2) 0.0345(17) 0.062(2) 0.0020(16) 0.030(2) -0.0060(16)
C3 0.055(2) 0.0262(16) 0.062(2) -0.0061(15) 0.0232(19) -0.0057(15)
C4 0.058(2) 0.0301(16) 0.049(2) -0.0109(14) 0.0247(18) -0.0072(15)
C5 0.042(2) 0.0262(15) 0.0348(16) -0.0046(12) 0.0141(15) -0.0005(13)
C6 0.044(2) 0.0291(15) 0.0329(16) -0.0055(12) 0.0129(15) -0.0050(14)
C7 0.042(2) 0.0360(16) 0.0362(16) -0.0086(13) 0.0160(16) -0.0066(14)
C8 0.049(2) 0.0389(17) 0.0399(18) -0.0041(14) 0.0159(17) -0.0040(16)
C9 0.042(2) 0.0391(18) 0.050(2) -0.0140(15) 0.0138(17) -0.0041(15)
C10 0.054(3) 0.064(3) 0.076(3) -0.016(2) 0.033(2) 0.002(2)
C11 0.047(2) 0.051(2) 0.047(2) -0.0134(16) 0.0222(18) -0.0074(17)
C12 0.055(2) 0.048(2) 0.0417(19) -0.0038(15) 0.0222(18) -0.0097(17)
C13 0.050(2) 0.0377(17) 0.0361(17) -0.0062(14) 0.0174(16) -0.0080(15)
C14 0.070(3) 0.0383(18) 0.046(2) 0.0008(15) 0.027(2) -0.0064(17)
C15 0.072(3) 0.0340(17) 0.050(2) -0.0066(15) 0.032(2) -0.0155(17)
C16 0.0344(18) 0.0259(15) 0.0284(15) 0.0014(12) 0.0080(14) 0.0011(12)

loop_
_atom_type_symbol
_atom_type_description
_atom_type_scat_dispersion_real
_atom_type_scat_dispersion_imag
_atom_type_scat_source
C C 0.0033 0.0016 'International Tables Vol C Tables 4.2.6.8 and 6.1.1.4'
H H 0.0000 0.0000 'International Tables Vol C Tables 4.2.6.8 and 6.1.1.4'
Cl Cl 0.1484 0.1585 'International Tables Vol C Tables 4.2.6.8 and 6.1.1.4'
Cu Cu 0.3201 1.2651 'International Tables Vol C Tables 4.2.6.8 and 6.1.1.4'
N N 0.0061 0.0033 'International Tables Vol C Tables 4.2.6.8 and 6.1.1.4'
O O 0.0106 0.0060 'International Tables Vol C Tables 4.2.6.8 and 6.1.1.4'

loop_
_geom_angle_atom_site_label_1
_geom_angle_atom_site_label_2
_geom_angle_atom_site_label_3
_geom_angle
_geom_angle_site_symmetry_1
_geom_angle_site_symmetry_3
O3 Cu1 O4 84.52(8) . .
O3 Cu1 O5 86.60(9) . .
O4 Cu1 O5 96.70(10) . .
N1 Cu1 O3 95.04(9) . .
N1 Cu1 O4 166.73(11) . .
N1 Cu1 O5 96.51(11) . .
N2 Cu1 O3 169.66(10) . .
N2 Cu1 O4 95.80(9) . .
N2 Cu1 O5 103.60(11) . .
N2 Cu1 N1 82.27(10) . .
O6 Cl1 O5 109.6(2) . .
O6 Cl1 O7 108.4(3) . .
O6 Cl1 O8 111.6(3) . .
O7 Cl1 O5 107.80(19) . .
O8 Cl1 O5 109.27(19) . .
O8 Cl1 O7 110.1(2) . .
C9 O1 C10 105.4(3) . .
C11 O2 C10 105.8(3) . .
C16 O3 Cu1 111.04(18) . .
C16 O4 Cu1 110.44(18) 3_566 .
Cl1 O5 Cu1 122.38(16) . .
C1 N1 Cu1 127.0(2) . .
C1 N1 C5 119.3(3) . .
C5 N1 Cu1 112.61(19) . .
C6 N2 Cu1 115.8(2) . .
C6 N2 C15 118.7(3) . .
C15 N2 Cu1 125.16(19) . .
N1 C1 H1 118.8 . .
N1 C1 C2 122.5(3) . .
C2 C1 H1 118.8 . .
C1 C2 H2 120.8 . .
C3 C2 C1 118.5(3) . .
C3 C2 H2 120.8 . .
C2 C3 H3 120.3 . .
C2 C3 C4 119.4(3) . .
C4 C3 H3 120.3 . .
C3 C4 H4 120.2 . .
C5 C4 C3 119.6(3) . .
C5 C4 H4 120.2 . .
N1 C5 C4 120.6(3) . .
N1 C5 C6 113.1(2) . .
C4 C5 C6 126.2(3) . .
N2 C6 C5 114.6(3) . .
N2 C6 C7 122.0(3) . .
C7 C6 C5 123.4(2) . .
C8 C7 C6 122.2(3) . .
C13 C7 C6 116.8(3) . .
C13 C7 C8 120.8(3) . .
C7 C8 H8 122.0 . .
C9 C8 C7 116.1(3) . .
C9 C8 H8 122.0 . .
C8 C9 O1 127.1(3) . .
C8 C9 C11 123.0(3) . .
C11 C9 O1 109.9(3) . .
O1 C10 O2 108.8(3) . .
O1 C10 H10A 109.9 . .
O1 C10 H10B 109.9 . .
O2 C10 H10A 109.9 . .
O2 C10 H10B 109.9 . .
H10A C10 H10B 108.3 . .
O2 C11 C9 110.0(3) . .
C12 C11 O2 127.6(3) . .
C12 C11 C9 122.3(3) . .
C11 C12 H12 121.5 . .
C11 C12 C13 116.9(3) . .
C13 C12 H12 121.5 . .
C7 C13 C14 117.2(3) . .
C12 C13 C7 120.8(3) . .
C12 C13 C14 122.0(3) . .
C13 C14 H14A 110.0 . .
C13 C14 H14B 110.0 . .
C13 C14 C15 108.6(3) . .
H14A C14 H14B 108.4 . .
C15 C14 H14A 110.0 . .
C15 C14 H14B 110.0 . .
N2 C15 C14 110.5(3) . .
N2 C15 H15A 109.5 . .
N2 C15 H15B 109.5 . .
C14 C15 H15A 109.5 . .
C14 C15 H15B 109.5 . .
H15A C15 H15B 108.1 . .
O3 C16 C16 116.8(3) . 3_566
O4 C16 O3 126.1(3) 3_566 .
O4 C16 C16 117.1(3) 3_566 3_566

loop_
_geom_bond_atom_site_label_1
_geom_bond_atom_site_label_2
_geom_bond_distance
_geom_bond_site_symmetry_2
Cu1 O3 1.9744(19) .
Cu1 O4 1.9917(19) .
Cu1 O5 2.262(3) .
Cu1 N1 1.969(2) .
Cu1 N2 1.948(3) .
Cl1 O5 1.442(2) .
Cl1 O6 1.383(3) .
Cl1 O7 1.425(3) .
Cl1 O8 1.401(3) .
O1 C9 1.387(4) .
O1 C10 1.424(4) .
O2 C10 1.428(4) .
O2 C11 1.372(4) .
O3 C16 1.250(3) .
O4 C16 1.248(3) 3_566
N1 C1 1.330(4) .
N1 C5 1.364(4) .
N2 C6 1.280(4) .
N2 C15 1.471(4) .
C1 H1 0.9300 .
C1 C2 1.377(4) .
C2 H2 0.9300 .
C2 C3 1.374(5) .
C3 H3 0.9300 .
C3 C4 1.385(5) .
C4 H4 0.9300 .
C4 C5 1.371(4) .
C5 C6 1.489(4) .
C6 C7 1.466(4) .
C7 C8 1.420(4) .
C7 C13 1.403(4) .
C8 H8 0.9300 .
C8 C9 1.356(4) .
C9 C11 1.376(5) .
C10 H10A 0.9700 .
C10 H10B 0.9700 .
C11 C12 1.366(5) .
C12 H12 0.9300 .
C12 C13 1.395(4) .
C13 C14 1.503(4) .
C14 H14A 0.9700 .
C14 H14B 0.9700 .
C14 C15 1.509(4) .
C15 H15A 0.9700 .
C15 H15B 0.9700 .
C16 O4 1.248(3) 3_566
C16 C16 1.536(6) 3_566

loop_
_geom_torsion_atom_site_label_1
_geom_torsion_atom_site_label_2
_geom_torsion_atom_site_label_3
_geom_torsion_atom_site_label_4
_geom_torsion
_geom_torsion_site_symmetry_4
Cu1 O3 C16 O4 -177.8(3) 3_566
Cu1 O3 C16 C16 3.1(4) 3_566
Cu1 N1 C1 C2 -165.3(3) .
Cu1 N1 C5 C4 164.9(3) .
Cu1 N1 C5 C6 -10.6(3) .
Cu1 N2 C6 C5 -11.6(4) .
Cu1 N2 C6 C7 169.7(2) .
Cu1 N2 C15 C14 149.1(3) .
O1 C9 C11 O2 -0.9(4) .
O1 C9 C11 C12 178.4(3) .
O2 C11 C12 C13 -180.0(3) .
O3 Cu1 O4 C16 2.8(2) 3_566
O3 Cu1 O5 Cl1 -155.2(2) .
O3 Cu1 N1 C1 -18.3(3) .
O3 Cu1 N1 C5 173.9(2) .
O3 Cu1 N2 C6 -70.9(6) .
O3 Cu1 N2 C15 102.6(5) .
O4 Cu1 O3 C16 -3.3(2) .
O4 Cu1 O5 Cl1 -71.1(2) .
O4 Cu1 N1 C1 -105.8(5) .
O4 Cu1 N1 C5 86.4(4) .
O4 Cu1 N2 C6 -162.2(2) .
O4 Cu1 N2 C15 11.4(3) .
O5 Cu1 O3 C16 93.8(2) .
O5 Cu1 O4 C16 -83.1(2) 3_566
O5 Cu1 N1 C1 68.8(3) .
O5 Cu1 N1 C5 -99.0(2) .
O5 Cu1 N2 C6 99.5(3) .
O5 Cu1 N2 C15 -87.0(3) .
O6 Cl1 O5 Cu1 -70.8(3) .
O7 Cl1 O5 Cu1 46.9(3) .
O8 Cl1 O5 Cu1 166.6(2) .
N1 Cu1 O3 C16 -170.0(2) .
N1 Cu1 O4 C16 91.6(4) 3_566
N1 Cu1 O5 Cl1 110.1(2) .
N1 Cu1 N2 C6 4.6(3) .
N1 Cu1 N2 C15 178.1(3) .
N1 C1 C2 C3 2.2(6) .
N1 C5 C6 N2 14.8(4) .
N1 C5 C6 C7 -166.5(3) .
N2 Cu1 O3 C16 -95.6(5) .
N2 Cu1 O4 C16 172.5(2) 3_566
N2 Cu1 O5 Cl1 26.5(2) .
N2 Cu1 N1 C1 171.7(3) .
N2 Cu1 N1 C5 3.9(2) .
N2 C6 C7 C8 -150.8(3) .
N2 C6 C7 C13 25.8(5) .
C1 N1 C5 C4 -3.9(5) .
C1 N1 C5 C6 -179.4(3) .
C1 C2 C3 C4 -4.0(6) .
C2 C3 C4 C5 1.9(6) .
C3 C4 C5 N1 2.1(5) .
C3 C4 C5 C6 177.0(3) .
C4 C5 C6 N2 -160.5(3) .
C4 C5 C6 C7 18.3(5) .
C5 N1 C1 C2 1.8(5) .
C5 C6 C7 C8 30.6(5) .
C5 C6 C7 C13 -152.8(3) .
C6 N2 C15 C14 -37.6(5) .
C6 C7 C8 C9 179.5(3) .
C6 C7 C13 C12 179.7(3) .
C6 C7 C13 C14 -2.1(5) .
C7 C8 C9 O1 179.6(3) .
C7 C8 C9 C11 -0.6(5) .
C7 C13 C14 C15 -36.9(5) .
C8 C7 C13 C12 -3.7(5) .
C8 C7 C13 C14 174.5(3) .
C8 C9 C11 O2 179.3(3) .
C8 C9 C11 C12 -1.4(6) .
C9 O1 C10 O2 2.6(4) .
C9 C11 C12 C13 0.9(5) .
C10 O1 C9 C8 178.7(4) .
C10 O1 C9 C11 -1.1(4) .
C10 O2 C11 C9 2.4(4) .
C10 O2 C11 C12 -176.8(4) .
C11 O2 C10 O1 -3.1(4) .
C11 C12 C13 C7 1.6(5) .
C11 C12 C13 C14 -176.5(3) .
C12 C13 C14 C15 141.2(4) .
C13 C7 C8 C9 3.1(5) .
C13 C14 C15 N2 56.2(4) .
C15 N2 C6 C5 174.5(3) .
C15 N2 C6 C7 -4.3(5) .
